data_4333767
loop_
_publ_author_name
'Mohammad Akbar Ali'
'Paul V. Bernhardt'
'Mathilde A. H. Brax'
'Jason England'
'Anthony J. Farlow'
'Graeme R. Hanson'
'Lee Len Yeng'
'Aminul Huq Mirza'
'Karl Wieghardt'

_publ_section_title
;
 The Trivalent Copper Complex of a Conjugated Bis-dithiocarbazate Schiff
 Base: Stabilization of Cu in Three Different Oxidation States
;
_journal_name_full 'Inorganic Chemistry'
_journal_page_first 1650
_journal_page_last 1657
_journal_paper_doi 10.1021/ic302596h
_journal_volume 52
_journal_year 2013
_chemical_compound_source 'synthesis as described'
_chemical_formula_moiety 'C24 H18 Cu1 F3 N4 S5'
_chemical_formula_sum 'C24 H18 Cu F3 N4 S5'
_chemical_formula_weight 643.26
_chemical_name_systematic
;
 ?
;
_space_group_IT_number 2
_symmetry_cell_setting triclinic
_symmetry_Int_Tables_number 2
_symmetry_space_group_name_Hall '-P 1'
_symmetry_space_group_name_H-M 'P -1'
_atom_sites_solution_hydrogens geom
_atom_sites_solution_primary direct
_atom_sites_solution_secondary difmap
_audit_conform_dict_location ftp://ftp.iucr.org/pub/cif_core.dic
_audit_conform_dict_name cif_core.dic
_audit_conform_dict_version 2.3
_audit_creation_date 2010-10-21T16:48:53-00:00
_audit_creation_method 'WinGX routine CIF_UPDATE'
_cell_angle_alpha 87.617(5)
_cell_angle_beta 85.132(4)
_cell_angle_gamma 79.557(5)
_cell_formula_units_Z 2
_cell_length_a 5.0358(3)
_cell_length_b 13.2672(10)
_cell_length_c 20.3669(10)
_cell_measurement_reflns_used 2844
_cell_measurement_temperature 293(2)
_cell_measurement_theta_max 29.1681
_cell_measurement_theta_min 3.0064
_cell_measurement_wavelength 0.71073
_cell_volume 1332.89(15)
_computing_cell_refinement
;
        CrysAlisPro, Oxford Diffraction Ltd.,
        Version 1.171.33.66 (release 28-04-2010 CrysAlis171 .NET)
        (compiled Apr 28 2010,14:27:37)
;
_computing_data_collection
;
        CrysAlisPro, Oxford Diffraction Ltd.,
        Version 1.171.33.66 (release 28-04-2010 CrysAlis171 .NET)
        (compiled Apr 28 2010,14:27:37)
;
_computing_data_reduction
;
        CrysAlisPro, Oxford Diffraction Ltd.,
        Version 1.171.33.66 (release 28-04-2010 CrysAlis171 .NET)
        (compiled Apr 28 2010,14:27:37)
;
_computing_molecular_graphics 'Ortep-3 for Windows (Farrugia, 1997)'
_computing_publication_material 'WinGX publication routines (Farrugia, 1999)'
_computing_structure_refinement 'SHELXL-97 (Sheldrick, 1997)'
_computing_structure_solution 'SHELXS-86 (Sheldrick, 1986)'
_diffrn_ambient_temperature 293(2)
_diffrn_detector_area_resol_mean 16.0696
_diffrn_measured_fraction_theta_full 0.998
_diffrn_measured_fraction_theta_max 0.998
_diffrn_measurement_device_type 'Xcalibur, Sapphire3, Gemini ultra'
_diffrn_measurement_method '\w scans'
_diffrn_orient_matrix_UB_11 0.0176965
_diffrn_orient_matrix_UB_12 -0.0168618
_diffrn_orient_matrix_UB_13 0.0331081
_diffrn_orient_matrix_UB_21 0.0218446
_diffrn_orient_matrix_UB_22 -0.0517021
_diffrn_orient_matrix_UB_23 -0.0098392
_diffrn_orient_matrix_UB_31 0.140892
_diffrn_orient_matrix_UB_32 0.0002343
_diffrn_orient_matrix_UB_33 -0.0054389
_diffrn_radiation_monochromator graphite
_diffrn_radiation_probe x-ray
_diffrn_radiation_type MoK\a
_diffrn_radiation_wavelength 0.71073
_diffrn_reflns_av_R_equivalents 0.0289
_diffrn_reflns_av_unetI/netI 0.0843
_diffrn_reflns_limit_h_max 5
_diffrn_reflns_limit_h_min -5
_diffrn_reflns_limit_k_max 15
_diffrn_reflns_limit_k_min -13
_diffrn_reflns_limit_l_max 24
_diffrn_reflns_limit_l_min -24
_diffrn_reflns_number 8358
_diffrn_reflns_theta_full 25
_diffrn_reflns_theta_max 25
_diffrn_reflns_theta_min 3.01
_exptl_absorpt_coefficient_mu 1.254
_exptl_absorpt_correction_T_max 1
_exptl_absorpt_correction_T_min 0.95601
_exptl_absorpt_correction_type multi-scan
_exptl_absorpt_process_details
;
        CrysAlisPro, Oxford Diffraction Ltd.,
        Version 1.171.33.66 (release 28-04-2010 CrysAlis171 .NET)
        (compiled Apr 28 2010,14:27:37)
        empirical absorption correction using spherical harmonics,
 implemented in SCALE3 ABSPACK scaling algorithm.
;
_exptl_crystal_colour brown
_exptl_crystal_density_diffrn 1.603
_exptl_crystal_description prism
_exptl_crystal_F_000 652
_exptl_crystal_size_max 0.3
_exptl_crystal_size_mid 0.1
_exptl_crystal_size_min 0.07
_refine_diff_density_max 0.522
_refine_diff_density_min -0.275
_refine_diff_density_rms 0.047
_refine_ls_extinction_method none
_refine_ls_goodness_of_fit_ref 0.808
_refine_ls_hydrogen_treatment constr
_refine_ls_matrix_type full
_refine_ls_number_parameters 334
_refine_ls_number_reflns 4648
_refine_ls_number_restraints 0
_refine_ls_restrained_S_all 0.808
_refine_ls_R_factor_all 0.0724
_refine_ls_R_factor_gt 0.0377
_refine_ls_shift/su_max 0
_refine_ls_shift/su_mean 0
_refine_ls_structure_factor_coef Fsqd
_refine_ls_weighting_details 'calc w=1/[\s^2^(Fo^2^)+(0.0213P)^2^+0.0000P] where P=(Fo^2^+2Fc^2^)/3'
_refine_ls_weighting_scheme calc
_refine_ls_wR_factor_gt 0.0562
_refine_ls_wR_factor_ref 0.0601
_reflns_number_gt 2820
_reflns_number_total 4648
_reflns_threshold_expression >2sigma(I)
_cod_data_source_file ic302596h_si_002.cif
_cod_data_source_block 476a42
_cod_original_cell_volume 1332.89(14)
_cod_database_code 4333767

loop_
_symmetry_equiv_pos_as_xyz
'x, y, z'
'-x, -y, -z'

loop_
_atom_site_label
_atom_site_type_symbol
_atom_site_fract_x
_atom_site_fract_y
_atom_site_fract_z
_atom_site_U_iso_or_equiv
_atom_site_adp_type
_atom_site_occupancy
_atom_site_symmetry_multiplicity
_atom_site_calc_flag
_atom_site_refinement_flags
C1 C 0.4753(6) 0.2396(3) 0.35977(13) 0.0411(8) Uani 1 1 d .
C2 C 0.4787(6) 0.2254(3) 0.49542(13) 0.0633(11) Uani 1 1 d .
H2A H 0.4541 0.2996 0.4965 0.076 Uiso 1 1 calc R
H2B H 0.3016 0.206 0.4968 0.076 Uiso 1 1 calc R
C3 C -0.0734(6) 0.4265(3) 0.33336(14) 0.0443(8) Uani 1 1 d .
C4 C -0.0843(8) 0.4817(3) 0.39766(18) 0.0594(10) Uani 1 1 d .
C5 C -0.2473(6) 0.4693(3) 0.28756(14) 0.0487(9) Uani 1 1 d .
H5 H -0.3743 0.5257 0.3017 0.058 Uiso 1 1 calc R
C6 C -0.2633(6) 0.4409(3) 0.22175(15) 0.0452(8) Uani 1 1 d .
C7 C 0.0599(6) 0.2634(3) 0.11060(14) 0.0499(9) Uani 1 1 d .
C8 C 0.3221(6) 0.1431(3) 0.00662(14) 0.0657(11) Uani 1 1 d .
H8A H 0.4901 0.1605 0.0187 0.079 Uiso 1 1 calc R
H8B H 0.2928 0.081 0.0308 0.079 Uiso 1 1 calc R
C9 C -0.4871(6) 0.4952(3) 0.18539(15) 0.0520(9) Uani 1 1 d .
C10 C -0.6898(7) 0.5710(3) 0.21042(18) 0.0644(11) Uani 1 1 d .
H10 H -0.7023 0.5929 0.2535 0.077 Uiso 1 1 calc R
C11 C -0.8764(7) 0.6119(3) 0.1643(2) 0.0792(13) Uani 1 1 d .
H11 H -1.0237 0.6642 0.1733 0.095 Uiso 1 1 calc R
C12 C -0.8170(7) 0.5671(3) 0.1064(2) 0.0832(14) Uani 1 1 d .
H12 H -0.9209 0.5843 0.0707 0.1 Uiso 1 1 calc R
C13 C 0.6248(6) 0.1784(3) 0.55327(14) 0.0469(9) Uani 1 1 d .
C14 C 0.7886(7) 0.2308(3) 0.58384(16) 0.0604(10) Uani 1 1 d .
H14 H 0.8084 0.2964 0.5688 0.072 Uiso 1 1 calc R
C15 C 0.9246(7) 0.1861(4) 0.63707(19) 0.0778(13) Uani 1 1 d .
H15 H 1.0325 0.2221 0.6584 0.093 Uiso 1 1 calc R
C16 C 0.8996(8) 0.0897(4) 0.65780(17) 0.0792(13) Uani 1 1 d .
H16 H 0.9941 0.0597 0.693 0.095 Uiso 1 1 calc R
C17 C 0.7381(8) 0.0355(3) 0.62798(18) 0.0748(12) Uani 1 1 d .
H17 H 0.721 -0.0304 0.6428 0.09 Uiso 1 1 calc R
C18 C 0.6017(7) 0.0813(3) 0.57561(16) 0.0626(11) Uani 1 1 d .
H18 H 0.4914 0.0454 0.5549 0.075 Uiso 1 1 calc R
C19 C 0.3376(6) 0.1269(3) -0.06620(15) 0.0505(9) Uani 1 1 d .
C20 C 0.4913(7) 0.1774(3) -0.10926(17) 0.0671(11) Uani 1 1 d .
H20 H 0.5863 0.2239 -0.0933 0.081 Uiso 1 1 calc R
C21 C 0.5099(7) 0.1615(3) -0.17569(17) 0.0752(12) Uani 1 1 d .
H21 H 0.6171 0.1969 -0.2042 0.09 Uiso 1 1 calc R
C22 C 0.3710(8) 0.0937(3) -0.20009(17) 0.0731(12) Uani 1 1 d .
H22 H 0.3842 0.0825 -0.2451 0.088 Uiso 1 1 calc R
C23 C 0.2143(8) 0.0431(3) -0.15823(19) 0.0776(13) Uani 1 1 d .
H23 H 0.1188 -0.0028 -0.1746 0.093 Uiso 1 1 calc R
C24 C 0.1952(7) 0.0593(3) -0.09110(17) 0.0705(11) Uani 1 1 d .
H24 H 0.086 0.0245 -0.0627 0.085 Uiso 1 1 calc R
N1 N 0.2740(5) 0.3123(2) 0.37459(11) 0.0463(7) Uani 1 1 d .
N2 N 0.1058(5) 0.3381(2) 0.32534(11) 0.0408(7) Uani 1 1 d .
N3 N -0.0695(5) 0.3678(2) 0.19576(11) 0.0438(7) Uani 1 1 d .
N4 N -0.1038(5) 0.3433(2) 0.13277(12) 0.0503(7) Uani 1 1 d .
F1 F 0.1459(4) 0.51336(16) 0.40529(9) 0.0785(7) Uani 1 1 d .
F2 F -0.1412(4) 0.42491(18) 0.45030(9) 0.0808(7) Uani 1 1 d .
F3 F -0.2772(4) 0.56559(18) 0.39986(9) 0.0898(8) Uani 1 1 d .
S1 S 0.56917(16) 0.19577(7) 0.28054(4) 0.0488(2) Uani 1 1 d .
S2 S 0.67956(16) 0.17986(7) 0.42063(4) 0.0514(2) Uani 1 1 d .
S3 S 0.27102(18) 0.17825(7) 0.15743(4) 0.0584(3) Uani 1 1 d .
S4 S 0.0457(2) 0.24569(9) 0.02619(4) 0.0759(3) Uani 1 1 d .
S5 S -0.53438(19) 0.47580(9) 0.10406(4) 0.0725(3) Uani 1 1 d .
Cu1 Cu 0.19807(7) 0.27816(3) 0.241639(17) 0.04304(13) Uani 1 1 d .

loop_
_atom_site_aniso_label
_atom_site_aniso_U_11
_atom_site_aniso_U_22
_atom_site_aniso_U_33
_atom_site_aniso_U_23
_atom_site_aniso_U_13
_atom_site_aniso_U_12
C1 0.043(2) 0.045(2) 0.0382(17) -0.0003(16) -0.0061(15) -0.0152(18)
C2 0.065(2) 0.077(3) 0.0414(19) -0.0022(19) -0.0015(17) 0.003(2)
C3 0.045(2) 0.041(3) 0.0458(19) -0.0046(18) 0.0026(16) -0.0064(18)
C4 0.064(3) 0.052(3) 0.059(2) -0.016(2) -0.006(2) 0.003(2)
C5 0.045(2) 0.046(3) 0.051(2) -0.0050(18) -0.0021(17) 0.0010(17)
C6 0.040(2) 0.043(3) 0.052(2) 0.0022(18) 0.0009(17) -0.0069(18)
C7 0.050(2) 0.059(3) 0.0425(19) -0.0033(18) -0.0091(16) -0.0116(19)
C8 0.070(2) 0.073(3) 0.050(2) 0.000(2) -0.0182(18) 0.004(2)
C9 0.044(2) 0.048(3) 0.064(2) 0.0099(19) -0.0098(18) -0.0087(18)
C10 0.054(2) 0.058(3) 0.079(3) 0.007(2) -0.010(2) -0.004(2)
C11 0.053(3) 0.061(3) 0.118(4) 0.022(3) -0.015(3) 0.002(2)
C12 0.060(3) 0.088(4) 0.101(3) 0.034(3) -0.030(3) -0.011(2)
C13 0.050(2) 0.054(3) 0.0338(18) -0.0056(18) 0.0004(16) -0.0031(18)
C14 0.070(3) 0.056(3) 0.056(2) -0.006(2) 0.000(2) -0.014(2)
C15 0.073(3) 0.102(4) 0.065(3) -0.017(3) -0.016(2) -0.026(3)
C16 0.076(3) 0.106(4) 0.048(2) 0.011(3) -0.011(2) 0.006(3)
C17 0.094(3) 0.062(3) 0.065(3) 0.013(2) 0.004(2) -0.013(2)
C18 0.075(3) 0.067(3) 0.049(2) -0.012(2) -0.006(2) -0.018(2)
C19 0.044(2) 0.060(3) 0.0439(19) -0.0054(19) -0.0079(17) 0.0025(18)
C20 0.064(3) 0.081(3) 0.060(2) -0.012(2) -0.005(2) -0.022(2)
C21 0.076(3) 0.089(4) 0.058(3) -0.002(2) 0.005(2) -0.013(2)
C22 0.068(3) 0.101(4) 0.041(2) -0.008(2) -0.001(2) 0.011(2)
C23 0.078(3) 0.086(4) 0.072(3) -0.029(3) -0.017(2) -0.012(2)
C24 0.073(3) 0.076(3) 0.062(2) -0.004(2) 0.000(2) -0.016(2)
N1 0.0507(17) 0.045(2) 0.0421(15) -0.0066(14) -0.0100(14) -0.0030(15)
N2 0.0415(16) 0.046(2) 0.0354(14) 0.0006(13) -0.0057(12) -0.0074(14)
N3 0.0493(17) 0.046(2) 0.0371(15) 0.0002(14) -0.0082(13) -0.0085(15)
N4 0.0536(18) 0.052(2) 0.0432(16) -0.0005(15) -0.0083(14) -0.0009(16)
F1 0.0822(15) 0.0685(17) 0.0907(15) -0.0332(13) -0.0156(12) -0.0183(12)
F2 0.1034(16) 0.087(2) 0.0491(12) -0.0188(12) 0.0143(11) -0.0152(14)
F3 0.0916(16) 0.080(2) 0.0869(15) -0.0404(14) -0.0156(12) 0.0260(14)
S1 0.0564(5) 0.0512(7) 0.0361(4) -0.0033(4) -0.0044(4) -0.0015(4)
S2 0.0543(5) 0.0586(7) 0.0386(5) -0.0026(4) -0.0075(4) -0.0009(5)
S3 0.0773(6) 0.0548(7) 0.0394(5) -0.0060(5) -0.0150(5) 0.0043(5)
S4 0.0910(8) 0.0876(9) 0.0406(5) -0.0090(5) -0.0218(5) 0.0163(6)
S5 0.0651(7) 0.0840(9) 0.0680(6) 0.0164(6) -0.0230(5) -0.0079(6)
Cu1 0.0503(3) 0.0422(3) 0.0365(2) -0.00168(19) -0.00569(18) -0.0069(2)

loop_
_atom_type_symbol
_atom_type_description
_atom_type_scat_dispersion_real
_atom_type_scat_dispersion_imag
_atom_type_scat_source
C C 0.0033 0.0016 'International Tables Vol C Tables 4.2.6.8 and 6.1.1.4'
H H 0 0 'International Tables Vol C Tables 4.2.6.8 and 6.1.1.4'
N N 0.0061 0.0033 'International Tables Vol C Tables 4.2.6.8 and 6.1.1.4'
F F 0.0171 0.0103 'International Tables Vol C Tables 4.2.6.8 and 6.1.1.4'
S S 0.1246 0.1234 'International Tables Vol C Tables 4.2.6.8 and 6.1.1.4'
Cu Cu 0.3201 1.2651 'International Tables Vol C Tables 4.2.6.8 and 6.1.1.4'

loop_
_geom_angle_atom_site_label_1
_geom_angle_atom_site_label_2
_geom_angle_atom_site_label_3
_geom_angle
N1 C1 S1 124.2(2)
N1 C1 S2 120.5(2)
S1 C1 S2 115.27(19)
C13 C2 S2 108.3(2)
C13 C2 H2A 110.0
S2 C2 H2A 110.0
C13 C2 H2B 110.0
S2 C2 H2B 110.0
H2A C2 H2B 108.4
N2 C3 C5 124.4(3)
N2 C3 C4 117.9(3)
C5 C3 C4 117.8(3)
F1 C4 F2 108.1(3)
F1 C4 F3 106.1(3)
F2 C4 F3 105.7(3)
F1 C4 C3 112.0(3)
F2 C4 C3 113.1(3)
F3 C4 C3 111.4(3)
C3 C5 C6 129.9(3)
C3 C5 H5 115.1
C6 C5 H5 115.1
N3 C6 C5 118.3(3)
N3 C6 C9 123.5(3)
C5 C6 C9 118.2(3)
N4 C7 S3 125.0(2)
N4 C7 S4 113.7(2)
S3 C7 S4 121.3(2)
C19 C8 S4 108.0(2)
C19 C8 H8A 110.1
S4 C8 H8A 110.1
C19 C8 H8B 110.1
S4 C8 H8B 110.1
H8A C8 H8B 108.4
C10 C9 C6 125.1(3)
C10 C9 S5 109.6(3)
C6 C9 S5 125.3(3)
C9 C10 C11 113.4(3)
C9 C10 H10 123.3
C11 C10 H10 123.3
C12 C11 C10 112.0(4)
C12 C11 H11 124.0
C10 C11 H11 124.0
C11 C12 S5 113.6(3)
C11 C12 H12 123.2
S5 C12 H12 123.2
C18 C13 C14 118.9(3)
C18 C13 C2 120.4(3)
C14 C13 C2 120.6(4)
C13 C14 C15 120.1(4)
C13 C14 H14 119.9
C15 C14 H14 119.9
C16 C15 C14 119.7(4)
C16 C15 H15 120.2
C14 C15 H15 120.2
C15 C16 C17 121.4(4)
C15 C16 H16 119.3
C17 C16 H16 119.3
C16 C17 C18 118.3(4)
C16 C17 H17 120.8
C18 C17 H17 120.8
C13 C18 C17 121.5(3)
C13 C18 H18 119.2
C17 C18 H18 119.2
C20 C19 C24 118.2(3)
C20 C19 C8 121.3(3)
C24 C19 C8 120.5(3)
C19 C20 C21 121.5(3)
C19 C20 H20 119.2
C21 C20 H20 119.2
C22 C21 C20 120.1(4)
C22 C21 H21 119.9
C20 C21 H21 119.9
C23 C22 C21 119.5(3)
C23 C22 H22 120.3
C21 C22 H22 120.3
C22 C23 C24 120.4(3)
C22 C23 H23 119.8
C24 C23 H23 119.8
C19 C24 C23 120.2(4)
C19 C24 H24 119.9
C23 C24 H24 119.9
C1 N1 N2 113.6(2)
C3 N2 N1 115.3(2)
C3 N2 Cu1 121.9(2)
N1 N2 Cu1 119.89(19)
C6 N3 N4 114.5(2)
C6 N3 Cu1 126.9(2)
N4 N3 Cu1 117.3(2)
C7 N4 N3 115.0(3)
C1 S1 Cu1 93.33(11)
C1 S2 C2 101.50(15)
C7 S3 Cu1 92.67(12)
C7 S4 C8 104.09(15)
C12 S5 C9 91.5(2)
N2 Cu1 N3 96.66(11)
N2 Cu1 S3 166.41(8)
N3 Cu1 S3 89.07(8)
N2 Cu1 S1 87.75(8)
N3 Cu1 S1 166.44(8)
S3 Cu1 S1 89.49(3)

loop_
_geom_bond_atom_site_label_1
_geom_bond_atom_site_label_2
_geom_bond_distance
C1 N1 1.291(4)
C1 S1 1.736(3)
C1 S2 1.750(3)
C2 C13 1.496(4)
C2 S2 1.817(3)
C2 H2A 0.9700
C2 H2B 0.9700
C3 N2 1.350(4)
C3 C5 1.369(4)
C3 C4 1.520(4)
C4 F1 1.325(4)
C4 F2 1.326(4)
C4 F3 1.337(4)
C5 C6 1.420(4)
C5 H5 0.9300
C6 N3 1.336(4)
C6 C9 1.463(4)
C7 N4 1.291(4)
C7 S3 1.722(3)
C7 S4 1.754(3)
C8 C19 1.501(4)
C8 S4 1.792(3)
C8 H8A 0.9700
C8 H8B 0.9700
C9 C10 1.376(4)
C9 S5 1.730(3)
C10 C11 1.408(4)
C10 H10 0.9300
C11 C12 1.330(5)
C11 H11 0.9300
C12 S5 1.692(4)
C12 H12 0.9300
C13 C18 1.370(4)
C13 C14 1.372(4)
C14 C15 1.386(4)
C14 H14 0.9300
C15 C16 1.354(5)
C15 H15 0.9300
C16 C17 1.371(5)
C16 H16 0.9300
C17 C18 1.377(4)
C17 H17 0.9300
C18 H18 0.9300
C19 C20 1.357(4)
C19 C24 1.381(4)
C20 C21 1.371(4)
C20 H20 0.9300
C21 C22 1.367(5)
C21 H21 0.9300
C22 C23 1.353(5)
C22 H22 0.9300
C23 C24 1.385(4)
C23 H23 0.9300
C24 H24 0.9300
N1 N2 1.361(3)
N2 Cu1 1.897(2)
N3 N4 1.369(3)
N3 Cu1 1.909(2)
S1 Cu1 2.1803(9)
S3 Cu1 2.1769(9)
